data_2231394
loop_
_publ_author_name
'Liao, Jun-Xu'
'Zhao, Hong-Bin'
'Yang, De-Liang'
'Chen, Liang'
'Wang, Bang-Ying'

_publ_section_title
;
 {<i>meso</i>-Tetrakis[<i>p</i>-(heptyloxy)phenyl]porphyrinato}silver(II)
;
_journal_coeditor_code BG2416
_journal_issue 9
_journal_name_full 'Acta Crystallographica Section E'
_journal_page_first m1316
_journal_paper_doi 10.1107/S160053681103385X
_journal_volume 67
_journal_year 2011
_chemical_formula_iupac '[Ag (C72 H84 N4 O4)]'
_chemical_formula_moiety 'C72 H84 Ag N4 O4'
_chemical_formula_sum 'C72 H84 Ag N4 O4'
_chemical_formula_weight 1177.30
_chemical_name_systematic
;
{<i>meso</i>-Tetrakis[<i>p</i>-(heptyloxy)phenyl]porphyrinato}silver(II)
;
_space_group_IT_number 14
_symmetry_cell_setting monoclinic
_symmetry_space_group_name_Hall '-P 2ybc'
_symmetry_space_group_name_H-M 'P 1 21/c 1'
_atom_sites_solution_hydrogens geom
_atom_sites_solution_primary direct
_atom_sites_solution_secondary difmap
_cell_angle_alpha 90.00
_cell_angle_beta 91.7240(10)
_cell_angle_gamma 90.00
_cell_formula_units_Z 2
_cell_length_a 15.8500(10)
_cell_length_b 19.1896(12)
_cell_length_c 10.3285(7)
_cell_measurement_reflns_used 5112
_cell_measurement_temperature 185(2)
_cell_measurement_theta_max 24.84
_cell_measurement_theta_min 2.24
_cell_volume 3140.0(4)
_computing_cell_refinement 'SAINT (Bruker, 2002)'
_computing_data_collection 'SMART (Bruker, 2002)'
_computing_data_reduction 'SAINT (Bruker, 2002)'
_computing_molecular_graphics 'SHELXTL (Sheldrick, 2008)'
_computing_publication_material 'SHELXTL  (Sheldrick, 2008)'
_computing_structure_refinement 'SHELXL97 (Sheldrick, 2008) and PLATON (Spek, 2009)'
_computing_structure_solution 'SHELXS97 (Sheldrick, 2008)'
_diffrn_ambient_temperature 185(2)
_diffrn_measured_fraction_theta_full 0.999
_diffrn_measured_fraction_theta_max 0.999
_diffrn_measurement_device_type 'Bruker APEX CCD'
_diffrn_measurement_method '\f and \w scans'
_diffrn_radiation_monochromator graphite
_diffrn_radiation_source 'fine-focus sealed tube'
_diffrn_radiation_type MoK\a
_diffrn_radiation_wavelength 0.71073
_diffrn_reflns_av_R_equivalents 0.0348
_diffrn_reflns_av_sigmaI/netI 0.0369
_diffrn_reflns_limit_h_max 18
_diffrn_reflns_limit_h_min -17
_diffrn_reflns_limit_k_max 19
_diffrn_reflns_limit_k_min -22
_diffrn_reflns_limit_l_max 12
_diffrn_reflns_limit_l_min -12
_diffrn_reflns_number 18310
_diffrn_reflns_theta_full 25.04
_diffrn_reflns_theta_max 25.04
_diffrn_reflns_theta_min 1.67
_exptl_absorpt_coefficient_mu 0.373
_exptl_absorpt_correction_T_max 0.9637
_exptl_absorpt_correction_T_min 0.9159
_exptl_absorpt_correction_type multi-scan
_exptl_absorpt_process_details '(SADABS; Sheldrick, 2004)'
_exptl_crystal_colour purple
_exptl_crystal_density_diffrn 1.245
_exptl_crystal_density_method 'not measured'
_exptl_crystal_description block
_exptl_crystal_F_000 1246
_exptl_crystal_size_max 0.24
_exptl_crystal_size_mid 0.17
_exptl_crystal_size_min 0.10
_refine_diff_density_max 0.529
_refine_diff_density_min -0.196
_refine_ls_extinction_method none
_refine_ls_goodness_of_fit_ref 1.021
_refine_ls_hydrogen_treatment constr
_refine_ls_matrix_type full
_refine_ls_number_parameters 369
_refine_ls_number_reflns 5544
_refine_ls_number_restraints 0
_refine_ls_restrained_S_all 1.021
_refine_ls_R_factor_all 0.0509
_refine_ls_R_factor_gt 0.0361
_refine_ls_shift/su_max 0.000
_refine_ls_shift/su_mean 0.000
_refine_ls_structure_factor_coef Fsqd
_refine_ls_weighting_details 'calc w=1/[\s^2^(Fo^2^)+(0.0483P)^2^+0.7718P] where P=(Fo^2^+2Fc^2^)/3'
_refine_ls_weighting_scheme calc
_refine_ls_wR_factor_gt 0.0832
_refine_ls_wR_factor_ref 0.0905
_reflns_number_gt 4385
_reflns_number_total 5544
_reflns_threshold_expression I>2\s(I)
_cod_data_source_file bg2416.cif
_cod_data_source_block I
_cod_original_sg_symbol_H-M ' P 21/c '
_cod_database_code 2231394
_cod_database_fobs_code 2231394

loop_
_symmetry_equiv_pos_as_xyz
'x, y, z'
'-x, y+1/2, -z+1/2'
'-x, -y, -z'
'x, -y-1/2, z-1/2'

loop_
_atom_site_type_symbol
_atom_site_label
_atom_site_fract_x
_atom_site_fract_y
_atom_site_fract_z
_atom_site_U_iso_or_equiv
_atom_site_adp_type
_atom_site_calc_flag
_atom_site_refinement_flags
_atom_site_occupancy
_atom_site_symmetry_multiplicity
Ag Ag1 0.0000 0.0000 1.0000 0.02274(9) Uani d S 1 2
C C1 -0.17114(15) 0.03711(13) 1.1183(2) 0.0268(6) Uani d . 1 1
C C2 -0.22273(16) 0.09570(13) 1.1505(2) 0.0307(6) Uani d . 1 1
H H2 -0.2766 0.0938 1.1884 0.037 Uiso calc R 1 1
C C3 -0.18104(16) 0.15392(14) 1.1173(2) 0.0302(6) Uani d . 1 1
H H3 -0.2003 0.2004 1.1272 0.036 Uiso calc R 1 1
C C4 -0.10181(15) 0.13291(13) 1.0637(2) 0.0267(6) Uani d . 1 1
C C5 -0.03796(16) 0.17749(12) 1.0229(2) 0.0242(5) Uani d . 1 1
C C6 -0.05259(15) 0.25455(12) 1.0355(2) 0.0254(5) Uani d . 1 1
C C7 -0.10737(17) 0.29051(14) 0.9522(2) 0.0347(6) Uani d . 1 1
H H7 -0.1365 0.2661 0.8845 0.042 Uiso calc R 1 1
C C8 -0.12023(17) 0.36174(14) 0.9664(2) 0.0353(6) Uani d . 1 1
H H8 -0.1582 0.3854 0.9087 0.042 Uiso calc R 1 1
C C9 -0.07828(16) 0.39834(13) 1.0637(2) 0.0284(6) Uani d . 1 1
C C10 -0.02294(18) 0.36346(14) 1.1466(2) 0.0361(7) Uani d . 1 1
H H10 0.0069 0.3880 1.2134 0.043 Uiso calc R 1 1
C C11 -0.01107(18) 0.29203(13) 1.1314(2) 0.0354(6) Uani d . 1 1
H H11 0.0269 0.2684 1.1892 0.042 Uiso calc R 1 1
C C12 -0.04960(18) 0.50778(12) 1.1669(3) 0.0341(6) Uani d . 1 1
H H12A 0.0109 0.5097 1.1459 0.041 Uiso calc R 1 1
H H12B -0.0545 0.4855 1.2528 0.041 Uiso calc R 1 1
C C13 -0.08601(17) 0.58049(13) 1.1696(3) 0.0339(6) Uani d . 1 1
H H13A -0.0896 0.5991 1.0802 0.041 Uiso calc R 1 1
H H13B -0.0476 0.6110 1.2214 0.041 Uiso calc R 1 1
C C14 -0.17338(17) 0.58243(13) 1.2270(3) 0.0337(6) Uani d . 1 1
H H14A -0.2116 0.5524 1.1739 0.040 Uiso calc R 1 1
H H14B -0.1696 0.5623 1.3153 0.040 Uiso calc R 1 1
C C15 -0.21219(17) 0.65466(14) 1.2351(3) 0.0350(6) Uani d . 1 1
H H15A -0.2249 0.6720 1.1463 0.042 Uiso calc R 1 1
H H15B -0.1707 0.6868 1.2765 0.042 Uiso calc R 1 1
C C16 -0.29271(18) 0.65544(14) 1.3115(3) 0.0383(7) Uani d . 1 1
H H16A -0.3327 0.6213 1.2724 0.046 Uiso calc R 1 1
H H16B -0.2790 0.6399 1.4011 0.046 Uiso calc R 1 1
C C17 -0.3360(2) 0.72544(17) 1.3171(3) 0.0521(8) Uani d . 1 1
H H17A -0.3525 0.7400 1.2280 0.062 Uiso calc R 1 1
H H17B -0.2954 0.7603 1.3527 0.062 Uiso calc R 1 1
C C18 -0.4137(2) 0.72520(19) 1.3994(4) 0.0679(10) Uani d . 1 1
H H18A -0.4538 0.6902 1.3659 0.102 Uiso calc R 1 1
H H18B -0.4403 0.7713 1.3961 0.102 Uiso calc R 1 1
H H18C -0.3973 0.7139 1.4892 0.102 Uiso calc R 1 1
C C19 0.04070(16) 0.15704(12) 0.9737(2) 0.0240(5) Uani d . 1 1
C C20 0.10418(16) 0.20316(13) 0.9264(2) 0.0291(6) Uani d . 1 1
H H20 0.1026 0.2526 0.9284 0.035 Uiso calc R 1 1
C C21 0.16623(16) 0.16374(13) 0.8789(2) 0.0281(6) Uani d . 1 1
H H21 0.2160 0.1804 0.8402 0.034 Uiso calc R 1 1
C C22 0.14361(15) 0.09178(13) 0.8972(2) 0.0253(6) Uani d . 1 1
C C23 0.19112(15) 0.03383(14) 0.8601(2) 0.0264(6) Uani d . 1 1
C C24 0.26926(16) 0.04802(13) 0.7844(2) 0.0284(6) Uani d . 1 1
C C25 0.26415(17) 0.04737(15) 0.6514(3) 0.0379(7) Uani d . 1 1
H H25 0.2115 0.0372 0.6092 0.045 Uiso calc R 1 1
C C26 0.33407(17) 0.06126(15) 0.5767(3) 0.0397(7) Uani d . 1 1
H H26 0.3292 0.0597 0.4849 0.048 Uiso calc R 1 1
C C27 0.41000(17) 0.07728(13) 0.6369(3) 0.0326(6) Uani d . 1 1
C C28 0.41643(17) 0.07760(16) 0.7708(3) 0.0428(7) Uani d . 1 1
H H28 0.4690 0.0880 0.8130 0.051 Uiso calc R 1 1
C C29 0.34655(17) 0.06290(15) 0.8436(3) 0.0388(7) Uani d . 1 1
H H29 0.3519 0.0630 0.9354 0.047 Uiso calc R 1 1
C C30 0.47894(19) 0.09010(16) 0.4349(3) 0.0432(7) Uani d . 1 1
H H30A 0.4315 0.1190 0.4008 0.052 Uiso calc R 1 1
H H30B 0.4693 0.0414 0.4062 0.052 Uiso calc R 1 1
C C31 0.56106(19) 0.11666(15) 0.3838(3) 0.0466(8) Uani d . 1 1
H H31A 0.5638 0.1047 0.2907 0.056 Uiso calc R 1 1
H H31B 0.6084 0.0927 0.4298 0.056 Uiso calc R 1 1
C C32 0.57217(18) 0.19524(15) 0.3996(3) 0.0431(7) Uani d . 1 1
H H32A 0.5192 0.2186 0.3707 0.052 Uiso calc R 1 1
H H32B 0.5817 0.2059 0.4927 0.052 Uiso calc R 1 1
C C33 0.64472(18) 0.22525(15) 0.3246(3) 0.0437(7) Uani d . 1 1
H H33A 0.6986 0.2064 0.3608 0.052 Uiso calc R 1 1
H H33B 0.6390 0.2100 0.2331 0.052 Uiso calc R 1 1
C C34 0.6478(2) 0.30437(16) 0.3290(3) 0.0500(8) Uani d . 1 1
H H34A 0.5923 0.3228 0.2990 0.060 Uiso calc R 1 1
H H34B 0.6573 0.3192 0.4201 0.060 Uiso calc R 1 1
C C35 0.7154(2) 0.33636(16) 0.2479(4) 0.0569(9) Uani d . 1 1
H H35A 0.7076 0.3200 0.1575 0.068 Uiso calc R 1 1
H H35B 0.7713 0.3198 0.2805 0.068 Uiso calc R 1 1
C C36 0.7149(3) 0.41504(18) 0.2490(4) 0.0837(13) Uani d . 1 1
H H36A 0.6608 0.4319 0.2128 0.126 Uiso calc R 1 1
H H36B 0.7609 0.4325 0.1967 0.126 Uiso calc R 1 1
H H36C 0.7225 0.4317 0.3383 0.126 Uiso calc R 1 1
N N1 -0.09901(12) 0.06134(10) 1.06458(18) 0.0258(5) Uani d . 1 1
N N2 0.06710(12) 0.08969(10) 0.95571(18) 0.0236(4) Uani d . 1 1
O O1 -0.09551(11) 0.46820(9) 1.07045(16) 0.0327(4) Uani d . 1 1
O O2 0.48278(11) 0.09324(10) 0.57368(18) 0.0400(5) Uani d . 1 1

loop_
_atom_site_aniso_label
_atom_site_aniso_U_11
_atom_site_aniso_U_22
_atom_site_aniso_U_33
_atom_site_aniso_U_12
_atom_site_aniso_U_13
_atom_site_aniso_U_23
Ag1 0.02106(15) 0.01858(15) 0.02898(14) 0.00032(12) 0.00751(10) 0.00036(11)
C1 0.0219(14) 0.0264(15) 0.0324(13) 0.0016(11) 0.0069(11) -0.0005(11)
C2 0.0256(14) 0.0273(15) 0.0399(14) 0.0000(12) 0.0114(11) -0.0009(11)
C3 0.0270(14) 0.0256(14) 0.0386(14) 0.0045(12) 0.0089(11) -0.0017(11)
C4 0.0245(14) 0.0254(15) 0.0303(13) 0.0028(11) 0.0025(10) -0.0006(10)
C5 0.0265(14) 0.0195(13) 0.0267(12) 0.0012(11) 0.0036(10) -0.0009(10)
C6 0.0243(13) 0.0210(13) 0.0313(13) 0.0003(11) 0.0064(10) 0.0012(10)
C7 0.0372(16) 0.0267(15) 0.0399(14) 0.0015(12) -0.0061(12) -0.0058(12)
C8 0.0391(16) 0.0251(15) 0.0411(15) 0.0078(13) -0.0090(12) 0.0004(12)
C9 0.0327(15) 0.0202(13) 0.0326(13) 0.0030(11) 0.0063(11) 0.0010(11)
C10 0.0457(17) 0.0268(15) 0.0355(14) 0.0032(13) -0.0059(12) -0.0079(11)
C11 0.0447(17) 0.0249(15) 0.0361(14) 0.0097(13) -0.0060(12) -0.0010(11)
C12 0.0394(16) 0.0235(15) 0.0394(14) 0.0003(12) 0.0022(12) -0.0067(11)
C13 0.0379(16) 0.0238(15) 0.0404(15) 0.0003(12) 0.0055(12) -0.0036(11)
C14 0.0385(16) 0.0241(15) 0.0387(14) -0.0030(12) 0.0059(12) -0.0013(11)
C15 0.0376(17) 0.0255(15) 0.0423(15) -0.0006(13) 0.0102(12) -0.0029(12)
C16 0.0392(17) 0.0338(16) 0.0422(15) -0.0006(13) 0.0069(13) -0.0012(13)
C17 0.046(2) 0.0436(19) 0.067(2) 0.0084(16) 0.0201(16) -0.0013(16)
C18 0.067(3) 0.059(2) 0.080(2) 0.015(2) 0.036(2) 0.0017(19)
C19 0.0279(14) 0.0190(13) 0.0254(12) -0.0008(11) 0.0030(10) -0.0001(10)
C20 0.0293(15) 0.0223(14) 0.0360(13) -0.0010(12) 0.0052(11) 0.0014(11)
C21 0.0238(14) 0.0250(14) 0.0359(14) -0.0045(11) 0.0075(11) 0.0039(11)
C22 0.0239(14) 0.0229(14) 0.0294(12) -0.0014(11) 0.0038(10) 0.0006(10)
C23 0.0212(14) 0.0285(15) 0.0296(13) -0.0007(12) 0.0049(10) -0.0015(11)
C24 0.0266(14) 0.0205(14) 0.0387(14) -0.0001(11) 0.0092(11) -0.0015(11)
C25 0.0267(15) 0.0478(18) 0.0393(15) -0.0075(13) 0.0039(12) 0.0008(13)
C26 0.0344(16) 0.0507(19) 0.0345(14) -0.0066(14) 0.0078(12) 0.0040(13)
C27 0.0293(15) 0.0251(15) 0.0441(15) -0.0008(12) 0.0146(12) -0.0003(12)
C28 0.0251(15) 0.055(2) 0.0480(16) -0.0101(14) 0.0058(12) -0.0047(14)
C29 0.0316(16) 0.0503(19) 0.0350(14) -0.0076(14) 0.0072(12) -0.0063(13)
C30 0.0437(18) 0.0407(18) 0.0463(16) -0.0043(15) 0.0211(14) 0.0019(14)
C31 0.0451(19) 0.0381(18) 0.0581(18) 0.0015(15) 0.0265(15) 0.0034(15)
C32 0.0376(17) 0.0376(17) 0.0551(17) 0.0015(14) 0.0189(14) 0.0007(14)
C33 0.0329(16) 0.0355(17) 0.0637(19) 0.0010(14) 0.0175(14) 0.0060(14)
C34 0.047(2) 0.0381(18) 0.066(2) -0.0011(15) 0.0148(16) 0.0048(15)
C35 0.046(2) 0.0369(19) 0.088(2) -0.0063(16) 0.0157(18) 0.0155(17)
C36 0.083(3) 0.040(2) 0.130(4) -0.014(2) 0.035(3) 0.011(2)
N1 0.0238(11) 0.0196(11) 0.0346(11) 0.0014(9) 0.0092(9) 0.0005(9)
N2 0.0214(11) 0.0199(11) 0.0300(10) 0.0016(9) 0.0071(8) 0.0000(8)
O1 0.0418(12) 0.0206(9) 0.0355(10) 0.0054(8) -0.0016(8) -0.0037(8)
O2 0.0299(11) 0.0412(12) 0.0499(11) -0.0050(9) 0.0179(9) 0.0035(9)

loop_
_atom_type_symbol
_atom_type_description
_atom_type_scat_dispersion_real
_atom_type_scat_dispersion_imag
_atom_type_scat_source
C C 0.0033 0.0016 'International Tables Vol C Tables 4.2.6.8 and 6.1.1.4'
H H 0.0000 0.0000 'International Tables Vol C Tables 4.2.6.8 and 6.1.1.4'
N N 0.0061 0.0033 'International Tables Vol C Tables 4.2.6.8 and 6.1.1.4'
O O 0.0106 0.0060 'International Tables Vol C Tables 4.2.6.8 and 6.1.1.4'
Ag Ag -0.8971 1.1015 'International Tables Vol C Tables 4.2.6.8 and 6.1.1.4'

loop_
_geom_angle_atom_site_label_1
_geom_angle_atom_site_label_2
_geom_angle_atom_site_label_3
_geom_angle_site_symmetry_1
_geom_angle_site_symmetry_3
_geom_angle
N2 Ag1 N2 . 3_557 180.0
N2 Ag1 N1 . 3_557 90.12(7)
N2 Ag1 N1 3_557 3_557 89.88(7)
N2 Ag1 N1 . . 89.88(7)
N2 Ag1 N1 3_557 . 90.12(7)
N1 Ag1 N1 3_557 . 180.00(7)
N1 C1 C23 . 3_557 125.8(2)
N1 C1 C2 . . 108.5(2)
C23 C1 C2 3_557 . 125.8(2)
C3 C2 C1 . . 107.7(2)
C3 C2 H2 . . 126.2
C1 C2 H2 . . 126.2
C2 C3 C4 . . 107.7(2)
C2 C3 H3 . . 126.1
C4 C3 H3 . . 126.1
N1 C4 C5 . . 126.1(2)
N1 C4 C3 . . 107.7(2)
C5 C4 C3 . . 126.1(2)
C4 C5 C19 . . 126.2(2)
C4 C5 C6 . . 117.4(2)
C19 C5 C6 . . 116.3(2)
C11 C6 C7 . . 117.6(2)
C11 C6 C5 . . 120.3(2)
C7 C6 C5 . . 122.1(2)
C6 C7 C8 . . 121.0(2)
C6 C7 H7 . . 119.5
C8 C7 H7 . . 119.5
C9 C8 C7 . . 120.5(2)
C9 C8 H8 . . 119.7
C7 C8 H8 . . 119.7
O1 C9 C8 . . 116.3(2)
O1 C9 C10 . . 124.5(2)
C8 C9 C10 . . 119.2(2)
C9 C10 C11 . . 119.5(2)
C9 C10 H10 . . 120.2
C11 C10 H10 . . 120.2
C6 C11 C10 . . 122.1(2)
C6 C11 H11 . . 118.9
C10 C11 H11 . . 118.9
O1 C12 C13 . . 108.4(2)
O1 C12 H12A . . 110.0
C13 C12 H12A . . 110.0
O1 C12 H12B . . 110.0
C13 C12 H12B . . 110.0
H12A C12 H12B . . 108.4
C12 C13 C14 . . 112.5(2)
C12 C13 H13A . . 109.1
C14 C13 H13A . . 109.1
C12 C13 H13B . . 109.1
C14 C13 H13B . . 109.1
H13A C13 H13B . . 107.8
C15 C14 C13 . . 114.7(2)
C15 C14 H14A . . 108.6
C13 C14 H14A . . 108.6
C15 C14 H14B . . 108.6
C13 C14 H14B . . 108.6
H14A C14 H14B . . 107.6
C14 C15 C16 . . 112.6(2)
C14 C15 H15A . . 109.1
C16 C15 H15A . . 109.1
C14 C15 H15B . . 109.1
C16 C15 H15B . . 109.1
H15A C15 H15B . . 107.8
C17 C16 C15 . . 114.7(2)
C17 C16 H16A . . 108.6
C15 C16 H16A . . 108.6
C17 C16 H16B . . 108.6
C15 C16 H16B . . 108.6
H16A C16 H16B . . 107.6
C16 C17 C18 . . 113.3(3)
C16 C17 H17A . . 108.9
C18 C17 H17A . . 108.9
C16 C17 H17B . . 108.9
C18 C17 H17B . . 108.9
H17A C17 H17B . . 107.7
C17 C18 H18A . . 109.5
C17 C18 H18B . . 109.5
H18A C18 H18B . . 109.5
C17 C18 H18C . . 109.5
H18A C18 H18C . . 109.5
H18B C18 H18C . . 109.5
N2 C19 C5 . . 125.8(2)
N2 C19 C20 . . 108.3(2)
C5 C19 C20 . . 125.8(2)
C21 C20 C19 . . 107.8(2)
C21 C20 H20 . . 126.1
C19 C20 H20 . . 126.1
C20 C21 C22 . . 107.6(2)
C20 C21 H21 . . 126.2
C22 C21 H21 . . 126.2
N2 C22 C23 . . 125.9(2)
N2 C22 C21 . . 108.2(2)
C23 C22 C21 . . 125.9(2)
C22 C23 C1 . 3_557 126.5(2)
C22 C23 C24 . . 117.0(2)
C1 C23 C24 3_557 . 116.5(2)
C25 C24 C29 . . 118.0(2)
C25 C24 C23 . . 119.5(2)
C29 C24 C23 . . 122.6(2)
C24 C25 C26 . . 121.8(3)
C24 C25 H25 . . 119.1
C26 C25 H25 . . 119.1
C27 C26 C25 . . 119.5(2)
C27 C26 H26 . . 120.2
C25 C26 H26 . . 120.2
O2 C27 C26 . . 124.8(2)
O2 C27 C28 . . 115.8(2)
C26 C27 C28 . . 119.4(2)
C27 C28 C29 . . 120.3(3)
C27 C28 H28 . . 119.8
C29 C28 H28 . . 119.8
C28 C29 C24 . . 120.9(2)
C28 C29 H29 . . 119.5
C24 C29 H29 . . 119.5
O2 C30 C31 . . 108.9(2)
O2 C30 H30A . . 109.9
C31 C30 H30A . . 109.9
O2 C30 H30B . . 109.9
C31 C30 H30B . . 109.9
H30A C30 H30B . . 108.3
C30 C31 C32 . . 113.2(2)
C30 C31 H31A . . 108.9
C32 C31 H31A . . 108.9
C30 C31 H31B . . 108.9
C32 C31 H31B . . 108.9
H31A C31 H31B . . 107.7
C33 C32 C31 . . 114.0(2)
C33 C32 H32A . . 108.8
C31 C32 H32A . . 108.8
C33 C32 H32B . . 108.8
C31 C32 H32B . . 108.8
H32A C32 H32B . . 107.7
C34 C33 C32 . . 112.8(2)
C34 C33 H33A . . 109.0
C32 C33 H33A . . 109.0
C34 C33 H33B . . 109.0
C32 C33 H33B . . 109.0
H33A C33 H33B . . 107.8
C35 C34 C33 . . 114.3(3)
C35 C34 H34A . . 108.7
C33 C34 H34A . . 108.7
C35 C34 H34B . . 108.7
C33 C34 H34B . . 108.7
H34A C34 H34B . . 107.6
C34 C35 C36 . . 113.5(3)
C34 C35 H35A . . 108.9
C36 C35 H35A . . 108.9
C34 C35 H35B . . 108.9
C36 C35 H35B . . 108.9
H35A C35 H35B . . 107.7
C35 C36 H36A . . 109.5
C35 C36 H36B . . 109.5
H36A C36 H36B . . 109.5
C35 C36 H36C . . 109.5
H36A C36 H36C . . 109.5
H36B C36 H36C . . 109.5
C1 N1 C4 . . 108.4(2)
C1 N1 Ag1 . . 125.72(17)
C4 N1 Ag1 . . 125.88(16)
C19 N2 C22 . . 108.01(19)
C19 N2 Ag1 . . 126.08(15)
C22 N2 Ag1 . . 125.83(16)
C9 O1 C12 . . 117.12(19)
C27 O2 C30 . . 117.0(2)

loop_
_geom_bond_atom_site_label_1
_geom_bond_atom_site_label_2
_geom_bond_site_symmetry_2
_geom_bond_distance
Ag1 N2 . 2.0814(19)
Ag1 N2 3_557 2.0815(19)
Ag1 N1 3_557 2.0871(19)
Ag1 N1 . 2.0872(19)
C1 N1 . 1.367(3)
C1 C23 3_557 1.417(4)
C1 C2 . 1.435(3)
C2 C3 . 1.348(3)
C2 H2 . 0.9500
C3 C4 . 1.445(3)
C3 H3 . 0.9500
C4 N1 . 1.374(3)
C4 C5 . 1.400(3)
C5 C19 . 1.416(3)
C5 C6 . 1.503(3)
C6 C11 . 1.376(3)
C6 C7 . 1.387(3)
C7 C8 . 1.390(4)
C7 H7 . 0.9500
C8 C9 . 1.380(3)
C8 H8 . 0.9500
C9 O1 . 1.370(3)
C9 C10 . 1.380(3)
C10 C11 . 1.393(4)
C10 H10 . 0.9500
C11 H11 . 0.9500
C12 O1 . 1.434(3)
C12 C13 . 1.510(3)
C12 H12A . 0.9900
C12 H12B . 0.9900
C13 C14 . 1.523(4)
C13 H13A . 0.9900
C13 H13B . 0.9900
C14 C15 . 1.520(3)
C14 H14A . 0.9900
C14 H14B . 0.9900
C15 C16 . 1.521(4)
C15 H15A . 0.9900
C15 H15B . 0.9900
C16 C17 . 1.510(4)
C16 H16A . 0.9900
C16 H16B . 0.9900
C17 C18 . 1.518(4)
C17 H17A . 0.9900
C17 H17B . 0.9900
C18 H18A . 0.9800
C18 H18B . 0.9800
C18 H18C . 0.9800
C19 N2 . 1.373(3)
C19 C20 . 1.436(3)
C20 C21 . 1.345(3)
C20 H20 . 0.9500
C21 C22 . 1.441(3)
C21 H21 . 0.9500
C22 N2 . 1.371(3)
C22 C23 . 1.403(3)
C23 C1 3_557 1.417(4)
C23 C24 . 1.509(3)
C24 C25 . 1.373(3)
C24 C29 . 1.382(4)
C25 C26 . 1.395(3)
C25 H25 . 0.9500
C26 C27 . 1.372(4)
C26 H26 . 0.9500
C27 O2 . 1.377(3)
C27 C28 . 1.384(4)
C28 C29 . 1.386(4)
C28 H28 . 0.9500
C29 H29 . 0.9500
C30 O2 . 1.435(3)
C30 C31 . 1.508(4)
C30 H30A . 0.9900
C30 H30B . 0.9900
C31 C32 . 1.526(4)
C31 H31A . 0.9900
C31 H31B . 0.9900
C32 C33 . 1.519(4)
C32 H32A . 0.9900
C32 H32B . 0.9900
C33 C34 . 1.520(4)
C33 H33A . 0.9900
C33 H33B . 0.9900
C34 C35 . 1.510(4)
C34 H34A . 0.9900
C34 H34B . 0.9900
C35 C36 . 1.510(4)
C35 H35A . 0.9900
C35 H35B . 0.9900
C36 H36A . 0.9800
C36 H36B . 0.9800
C36 H36C . 0.9800
